data_7005022
loop_
_publ_author_name
'Naskar, Subhendu'
'Corbella, Montserrat'
'Blake, Alexander J.'
'Chattopadhyay, Shyamal Kumar'

_publ_section_title
;
 Versatility of 2,6-diacetylpyridine (dap) hydrazones in generating
 varied molecular architectures: synthesis and structural
 characterization of a binuclear double helical Zn(II) complex and a
 Mn(II) coordination polymer.
;
_journal_issue 11
_journal_name_full 'Dalton transactions (Cambridge, England : 2003)'
_journal_page_first 1150
_journal_page_last 1159
_journal_paper_doi 10.1039/b615004g
_journal_year 2007
_chemical_formula_moiety 'C46 H42 N14 O4 Zn2, 2.25(C3 H7 N O)'
_chemical_formula_sum 'C52.75 H56.75 N16.25 O6.25 Zn2'
_chemical_formula_weight 1149.13
_chemical_name_systematic
;
?
;
_space_group_IT_number 2
_symmetry_cell_setting triclinic
_symmetry_space_group_name_Hall '-P 1'
_symmetry_space_group_name_H-M 'P -1'
_atom_sites_solution_hydrogens 'sp2 methyl H atoms from delta-F; others placed geometrically'
_atom_sites_solution_primary direct
_atom_sites_solution_secondary difmap
_audit_creation_method 'enCIFer editing of SHELXL97 CIF output'
_cell_angle_alpha 65.408(2)
_cell_angle_beta 74.714(2)
_cell_angle_gamma 79.138(2)
_cell_formula_units_Z 2
_cell_length_a 13.368(2)
_cell_length_b 14.379(2)
_cell_length_c 15.938(2)
_cell_measurement_reflns_used 9682
_cell_measurement_temperature 150(2)
_cell_measurement_theta_max 27.5
_cell_measurement_theta_min 2.3
_cell_volume 2676.3(6)
_computing_cell_refinement 'Bruker SAINT version 6.36a (Bruker, 2002)'
_computing_data_collection 'Bruker SMART version 5.624 (Bruker, 2001)'
_computing_data_reduction 'Bruker SAINT; Bruker SHELXTL (Bruker, 2001)'
_computing_molecular_graphics 'PLATON (Spek, 2003)'
_computing_publication_material 'enCIFer (Allen et al., 2004); PLATON'
_computing_structure_refinement 'SHELXL97 (Sheldrick, 1998)'
_computing_structure_solution 'SIR92 (Altomare et al., 1994)'
_diffrn_ambient_temperature 150(2)
_diffrn_measured_fraction_theta_full 0.970
_diffrn_measured_fraction_theta_max 0.966
_diffrn_measurement_device_type 'Bruker SMART1000 CCD area detector'
_diffrn_measurement_method omega
_diffrn_radiation_monochromator graphite
_diffrn_radiation_source 'normal-focus sealed tube'
_diffrn_radiation_type MoK\a
_diffrn_radiation_wavelength 0.71073
_diffrn_reflns_av_R_equivalents 0.057
_diffrn_reflns_av_sigmaI/netI 0.059
_diffrn_reflns_limit_h_max 17
_diffrn_reflns_limit_h_min -17
_diffrn_reflns_limit_k_max 18
_diffrn_reflns_limit_k_min -18
_diffrn_reflns_limit_l_max 20
_diffrn_reflns_limit_l_min -20
_diffrn_reflns_number 24377
_diffrn_reflns_theta_full 27.50
_diffrn_reflns_theta_max 27.55
_diffrn_reflns_theta_min 1.91
_diffrn_standards_decay_% 0
_diffrn_standards_number 0
_exptl_absorpt_coefficient_mu 0.963
_exptl_absorpt_correction_type none
_exptl_crystal_colour orange
_exptl_crystal_density_diffrn 1.426
_exptl_crystal_density_method 'not measured'
_exptl_crystal_description block
_exptl_crystal_F_000 1194
_exptl_crystal_size_max 0.40
_exptl_crystal_size_mid 0.40
_exptl_crystal_size_min 0.24
_platon_squeeze_details
;
?
;
_refine_diff_density_max 0.38
_refine_diff_density_min -0.41
_refine_diff_density_rms 0.07
_refine_ls_extinction_method none
_refine_ls_goodness_of_fit_ref 0.96
_refine_ls_hydrogen_treatment 'rigid rotor; riding model'
_refine_ls_matrix_type full
_refine_ls_number_parameters 693
_refine_ls_number_reflns 11941
_refine_ls_number_restraints 222
_refine_ls_restrained_S_all 0.96
_refine_ls_R_factor_all 0.0496
_refine_ls_R_factor_gt 0.0369
_refine_ls_shift/su_max 0.001
_refine_ls_shift/su_mean 0.000
_refine_ls_structure_factor_coef Fsqd
_refine_ls_weighting_details 'calc w=1/[\s^2^(Fo^2^)+(0.054P)^2^] where P=(Fo^2^+2Fc^2^)/3'
_refine_ls_weighting_scheme calc
_refine_ls_wR_factor_gt 0.0937
_refine_ls_wR_factor_ref 0.0982
_reflns_number_gt 9119
_reflns_number_total 11941
_reflns_threshold_expression >2sigma(I)
_cod_data_source_file b615004g.txt
_cod_data_source_block znpyne
_cod_depositor_comments
;
The following automatic conversions were performed:
'_symmetry_cell_setting' value 'Triclinic' changed to 'triclinic'
according to '/home/saulius/struct/CIF-dictionaries/cif_core.dic'
dictionary named 'cif_core.dic' version 2.4.1 from 2010-06-29.

Automatic conversion script
Id: cif_fix_enum 1527 2010-12-29 10:47:43Z saulius 
;
_cod_original_sg_symbol_H-M P-1
_cod_database_code 7005022

loop_
_symmetry_equiv_pos_as_xyz
'x, y, z'
'-x, -y, -z'

loop_
_atom_site_label
_atom_site_type_symbol
_atom_site_fract_x
_atom_site_fract_y
_atom_site_fract_z
_atom_site_U_iso_or_equiv
_atom_site_adp_type
_atom_site_occupancy
_atom_site_symmetry_multiplicity
_atom_site_calc_flag
_atom_site_refinement_flags
_atom_site_disorder_assembly
_atom_site_disorder_group
Zn1 Zn 0.295255(17) 0.130742(17) 0.387565(17) 0.02470(7) Uani 1 1 d U . .
Zn2 Zn 0.303999(16) 0.136059(16) 0.161355(16) 0.02112(7) Uani 1 1 d U . .
N1 N 0.24737(12) 0.00426(12) 0.30599(11) 0.0212(3) Uani 1 1 d U . .
C2 C 0.14996(15) -0.00244(15) 0.35822(13) 0.0228(4) Uani 1 1 d U . .
C3 C 0.10849(16) -0.09558(16) 0.41348(14) 0.0279(4) Uani 1 1 d U . .
H3 H 0.0375 -0.0979 0.4453 0.033 Uiso 1 1 calc R . .
C4 C 0.17264(17) -0.18553(16) 0.42143(14) 0.0297(5) Uani 1 1 d U . .
H4 H 0.1474 -0.2504 0.4619 0.036 Uiso 1 1 calc R . .
C5 C 0.27355(16) -0.17944(15) 0.36982(14) 0.0271(4) Uani 1 1 d U . .
H5 H 0.3190 -0.2400 0.3749 0.032 Uiso 1 1 calc R . .
C6 C 0.30785(15) -0.08348(15) 0.31021(13) 0.0221(4) Uani 1 1 d U . .
C7 C 0.40979(15) -0.07160(14) 0.24400(13) 0.0206(4) Uani 1 1 d U . .
C7A C 0.49180(16) -0.15963(15) 0.25459(15) 0.0302(5) Uani 1 1 d U . .
H7A H 0.4719 -0.2094 0.2360 0.045 Uiso 1 1 calc R . .
H7B H 0.4991 -0.1929 0.3205 0.045 Uiso 1 1 calc R . .
H7C H 0.5583 -0.1344 0.2142 0.045 Uiso 1 1 calc R . .
O7 O 0.74096(11) 0.50930(11) 0.07585(11) 0.0305(3) Uani 1 1 d U . .
N8 N 0.41839(12) 0.01778(12) 0.17611(11) 0.0196(3) Uani 1 1 d U . .
O8 O 0.23637(18) 0.2900(2) 0.66047(18) 0.0857(8) Uani 1 1 d U . .
N9 N 0.50880(12) 0.03630(12) 0.10860(11) 0.0197(3) Uani 1 1 d U . .
O10 O 0.42086(10) 0.19668(10) 0.04544(9) 0.0236(3) Uani 1 1 d U . .
C10 C 0.50094(14) 0.13225(14) 0.04363(13) 0.0189(4) Uani 1 1 d U . .
C11 C 0.59140(14) 0.16514(14) -0.03572(13) 0.0201(4) Uani 1 1 d U . .
C12 C 0.59281(16) 0.27025(15) -0.09185(14) 0.0271(4) Uani 1 1 d U . .
H12 H 0.5374 0.3163 -0.0763 0.032 Uiso 1 1 calc R . .
C13 C 0.67170(17) 0.30941(16) -0.16889(15) 0.0334(5) Uani 1 1 d U . .
H13 H 0.6712 0.3811 -0.2054 0.040 Uiso 1 1 calc R . .
C14 C 0.75241(16) 0.24101(17) -0.19193(15) 0.0327(5) Uani 1 1 d U . .
H14 H 0.8071 0.2665 -0.2451 0.039 Uiso 1 1 calc R . .
C15 C 0.75349(16) 0.13798(16) -0.13889(14) 0.0276(4) Uani 1 1 d U . .
H15 H 0.8084 0.0930 -0.1569 0.033 Uiso 1 1 calc R . .
N16 N 0.68466(13) -0.00605(12) -0.00514(12) 0.0263(4) Uani 1 1 d U . .
H16A H 0.7386 -0.0452 -0.0214 0.032 Uiso 1 1 calc R . .
H16B H 0.6366 -0.0332 0.0455 0.032 Uiso 1 1 calc R . .
C16 C 0.67546(14) 0.09645(14) -0.05818(13) 0.0211(4) Uani 1 1 d U . .
C17 C 0.09155(15) 0.09587(15) 0.35965(13) 0.0229(4) Uani 1 1 d U . .
C17A C -0.01997(15) 0.11894(18) 0.35180(16) 0.0309(5) Uani 1 1 d U . .
H17A H -0.0515 0.1750 0.3727 0.046 Uiso 1 1 calc R . .
H17B H -0.0572 0.0576 0.3915 0.046 Uiso 1 1 calc R . .
H17C H -0.0245 0.1393 0.2860 0.046 Uiso 1 1 calc R . .
N17 N 0.13465(17) 0.1598(2) 0.71035(16) 0.0521(6) Uani 1 1 d U . .
N18 N 0.14473(12) 0.15500(12) 0.37017(11) 0.0221(3) Uani 1 1 d U . .
N19 N 0.09493(12) 0.24802(12) 0.37371(11) 0.0229(3) Uani 1 1 d U . .
O20 O 0.24831(10) 0.25864(11) 0.41029(10) 0.0268(3) Uani 1 1 d U . .
C20 C 0.15602(15) 0.29574(15) 0.39306(13) 0.0232(4) Uani 1 1 d U . .
C21 C 0.11761(15) 0.39913(15) 0.39324(13) 0.0247(4) Uani 1 1 d U . .
C22 C 0.18583(17) 0.45373(17) 0.40525(15) 0.0306(5) Uani 1 1 d U . .
H22 H 0.2533 0.4221 0.4147 0.037 Uiso 1 1 calc R . .
C23 C 0.15831(19) 0.55115(17) 0.40377(16) 0.0377(5) Uani 1 1 d U . .
H23 H 0.2061 0.5864 0.4119 0.045 Uiso 1 1 calc R . .
C24 C 0.05975(19) 0.59767(17) 0.39025(16) 0.0374(5) Uani 1 1 d U . .
H24 H 0.0399 0.6651 0.3893 0.045 Uiso 1 1 calc R . .
C25 C -0.00889(18) 0.54716(17) 0.37831(15) 0.0346(5) Uani 1 1 d U . .
H25 H -0.0757 0.5806 0.3686 0.041 Uiso 1 1 calc R . .
N26 N -0.05632(14) 0.39974(14) 0.37003(14) 0.0379(5) Uani 1 1 d U . .
H26A H -0.1182 0.4321 0.3626 0.045 Uiso 1 1 calc R . .
H26B H -0.0417 0.3371 0.3709 0.045 Uiso 1 1 calc R . .
C26 C 0.01668(16) 0.44663(16) 0.38005(14) 0.0275(4) Uani 1 1 d U . .
N1' N 0.38483(12) 0.23725(12) 0.22653(11) 0.0226(3) Uani 1 1 d U . .
C2' C 0.48714(15) 0.21541(16) 0.22976(14) 0.0250(4) Uani 1 1 d U . .
C3' C 0.55741(17) 0.28893(18) 0.17965(16) 0.0350(5) Uani 1 1 d U . .
H3' H 0.6296 0.2710 0.1791 0.042 Uiso 1 1 calc R . .
C4' C 0.52143(18) 0.38850(18) 0.13057(17) 0.0385(5) Uani 1 1 d U . .
H4' H 0.5684 0.4404 0.0979 0.046 Uiso 1 1 calc R . .
C5' C 0.41661(17) 0.41252(17) 0.12915(16) 0.0320(5) Uani 1 1 d U . .
H5' H 0.3901 0.4812 0.0975 0.038 Uiso 1 1 calc R . .
C6' C 0.35085(15) 0.33381(15) 0.17512(14) 0.0239(4) Uani 1 1 d U . .
C7' C 0.24309(15) 0.34809(14) 0.16134(13) 0.0216(4) Uani 1 1 d U . .
C7B C 0.17603(16) 0.44709(15) 0.14906(15) 0.0273(4) Uani 1 1 d U . .
H7D H 0.1655 0.4803 0.0841 0.041 Uiso 1 1 calc R . .
HFE H 0.2103 0.4925 0.1624 0.041 Uiso 1 1 calc R . .
H7F H 0.1085 0.4331 0.1927 0.041 Uiso 1 1 calc R . .
N8' N 0.21587(12) 0.27091(12) 0.15409(11) 0.0199(3) Uani 1 1 d U . .
N9' N 0.12031(12) 0.28067(12) 0.13297(11) 0.0202(3) Uani 1 1 d U . .
O10' O 0.17901(10) 0.12420(10) 0.11814(10) 0.0237(3) Uani 1 1 d U . .
C10' C 0.10962(14) 0.20105(14) 0.11406(13) 0.0195(4) Uani 1 1 d U . .
C11' C 0.01246(14) 0.20222(14) 0.08626(13) 0.0214(4) Uani 1 1 d U . .
C12' C 0.00073(16) 0.12038(16) 0.06431(15) 0.0296(5) Uani 1 1 d U . .
H12' H 0.0553 0.0668 0.0683 0.035 Uiso 1 1 calc R . .
C13' C -0.08647(17) 0.11505(18) 0.03738(17) 0.0361(5) Uani 1 1 d U . .
H13' H -0.0918 0.0590 0.0224 0.043 Uiso 1 1 calc R . .
C14' C -0.16736(17) 0.19303(17) 0.03214(16) 0.0336(5) Uani 1 1 d U . .
H14' H -0.2286 0.1895 0.0144 0.040 Uiso 1 1 calc R . .
C15' C -0.15893(15) 0.27476(16) 0.05241(15) 0.0281(4) Uani 1 1 d U . .
H15' H -0.2147 0.3273 0.0483 0.034 Uiso 1 1 calc R . .
C16' C -0.06974(15) 0.28247(15) 0.07907(14) 0.0232(4) Uani 1 1 d U . .
N16' N -0.06649(14) 0.36656(13) 0.09645(15) 0.0358(5) Uani 1 1 d U . .
H16C H -0.1193 0.4141 0.0909 0.043 Uiso 1 1 calc R . .
H16D H -0.0116 0.3735 0.1133 0.043 Uiso 1 1 calc R . .
C17' C 0.51589(15) 0.10967(15) 0.29286(14) 0.0246(4) Uani 1 1 d U . .
C17B C 0.62334(15) 0.05756(17) 0.27609(16) 0.0311(5) Uani 1 1 d U . .
H17D H 0.6507 0.0308 0.3339 0.047 Uiso 1 1 calc R . .
H17E H 0.6690 0.1071 0.2252 0.047 Uiso 1 1 calc R . .
H17F H 0.6204 0.0007 0.2583 0.047 Uiso 1 1 calc R . .
N18' N 0.44191(12) 0.06701(12) 0.36166(11) 0.0229(3) Uani 1 1 d U . .
N19' N 0.45937(12) -0.03347(12) 0.42191(12) 0.0234(3) Uani 1 1 d U . .
O20' O 0.29188(10) -0.00406(11) 0.50111(10) 0.0283(3) Uani 1 1 d U . .
C20' C 0.37564(15) -0.06273(15) 0.49059(14) 0.0234(4) Uani 1 1 d U . .
C21' C 0.37904(15) -0.17149(16) 0.55774(14) 0.0258(4) Uani 1 1 d U . .
C22' C 0.28723(17) -0.20621(18) 0.62189(16) 0.0335(5) Uani 1 1 d U . .
H22' H 0.2274 -0.1586 0.6220 0.040 Uiso 1 1 calc R . .
C23' C 0.27938(19) -0.30698(19) 0.68534(17) 0.0414(6) Uani 1 1 d U . .
H23' H 0.2156 -0.3283 0.7280 0.050 Uiso 1 1 calc R . .
C24' C 0.3672(2) -0.37604(19) 0.68497(18) 0.0472(6) Uani 1 1 d U . .
H24' H 0.3632 -0.4459 0.7270 0.057 Uiso 1 1 calc R . .
C25' C 0.4597(2) -0.34435(18) 0.62456(18) 0.0452(6) Uani 1 1 d U . .
H25' H 0.5193 -0.3926 0.6270 0.054 Uiso 1 1 calc R . .
N26' N 0.56287(15) -0.21511(16) 0.50135(15) 0.0521(6) Uani 1 1 d U . .
H26C H 0.6172 -0.2609 0.5050 0.063 Uiso 1 1 calc R . .
H26D H 0.5691 -0.1515 0.4602 0.063 Uiso 1 1 calc R . .
C26' C 0.46880(17) -0.24285(17) 0.55940(16) 0.0353(5) Uani 1 1 d U . .
N50 N 0.76380(14) 0.63593(13) 0.11725(13) 0.0302(4) Uani 1 1 d U . .
C51 C 0.71538(16) 0.59397(16) 0.08134(15) 0.0284(4) Uani 1 1 d U . .
H51 H 0.6557 0.6322 0.0577 0.034 Uiso 1 1 calc R . .
C52 C 0.7290(2) 0.73667(17) 0.12001(18) 0.0421(6) Uani 1 1 d U . .
H52A H 0.6639 0.7623 0.0971 0.063 Uiso 1 1 calc R . .
H52B H 0.7823 0.7840 0.0798 0.063 Uiso 1 1 calc R . .
H52C H 0.7172 0.7318 0.1850 0.063 Uiso 1 1 calc R . .
C53 C 0.8579(2) 0.58492(19) 0.1522(2) 0.0511(7) Uani 1 1 d U . .
H53A H 0.8559 0.5103 0.1765 0.077 Uiso 1 1 calc R . .
H53B H 0.8625 0.6046 0.2030 0.077 Uiso 1 1 calc R . .
H53C H 0.9189 0.6055 0.1008 0.077 Uiso 1 1 calc R . .
C54 C 0.2071(2) 0.2211(3) 0.6506(2) 0.0698(10) Uani 1 1 d U . .
H54 H 0.2392 0.2100 0.5944 0.084 Uiso 1 1 calc R . .
C55 C 0.0798(3) 0.1734(3) 0.7961(2) 0.0651(8) Uani 1 1 d U . .
H55A H 0.1088 0.1220 0.8494 0.098 Uiso 1 1 calc R . .
H55B H 0.0058 0.1652 0.8068 0.098 Uiso 1 1 calc R . .
H55C H 0.0877 0.2424 0.7904 0.098 Uiso 1 1 calc R . .
C56 C 0.1106(2) 0.0739(3) 0.6965(3) 0.0796(11) Uani 1 1 d U . .
H56A H 0.1508 0.0737 0.6354 0.119 Uiso 1 1 calc R . .
H56B H 0.0361 0.0801 0.6975 0.119 Uiso 1 1 calc R . .
H56C H 0.1287 0.0097 0.7470 0.119 Uiso 1 1 calc R . .

loop_
_atom_site_aniso_label
_atom_site_aniso_U_11
_atom_site_aniso_U_22
_atom_site_aniso_U_33
_atom_site_aniso_U_23
_atom_site_aniso_U_13
_atom_site_aniso_U_12
Zn1 0.01847(12) 0.02533(13) 0.02933(14) -0.01062(10) -0.00671(10) 0.00291(9)
Zn2 0.01655(11) 0.02053(12) 0.02481(13) -0.00917(10) -0.00462(9) 0.00316(8)
N1 0.0207(8) 0.0231(8) 0.0200(8) -0.0087(7) -0.0042(6) -0.0017(6)
C2 0.0205(9) 0.0302(10) 0.0207(10) -0.0131(8) -0.0027(8) -0.0034(8)
C3 0.0251(10) 0.0353(11) 0.0264(11) -0.0157(9) 0.0001(8) -0.0090(9)
C4 0.0377(12) 0.0271(10) 0.0223(10) -0.0072(9) -0.0007(9) -0.0117(9)
C5 0.0329(11) 0.0224(10) 0.0226(10) -0.0071(8) -0.0026(9) -0.0032(8)
C6 0.0232(10) 0.0238(9) 0.0196(10) -0.0091(8) -0.0041(8) -0.0015(8)
C7 0.0226(9) 0.0180(9) 0.0202(9) -0.0069(8) -0.0045(8) -0.0007(7)
C7A 0.0274(11) 0.0227(10) 0.0300(11) -0.0053(9) -0.0024(9) 0.0051(8)
O7 0.0286(8) 0.0240(7) 0.0372(9) -0.0111(7) -0.0093(7) 0.0032(6)
N8 0.0175(8) 0.0216(8) 0.0193(8) -0.0091(7) -0.0023(6) -0.0002(6)
O8 0.0582(15) 0.0808(18) 0.0827(18) 0.0094(14) -0.0196(13) -0.0152(13)
N9 0.0170(8) 0.0190(7) 0.0200(8) -0.0069(6) -0.0011(6) 0.0005(6)
O10 0.0193(7) 0.0210(7) 0.0249(7) -0.0066(6) -0.0037(6) 0.0047(5)
C10 0.0185(9) 0.0197(9) 0.0205(9) -0.0101(8) -0.0048(7) -0.0003(7)
C11 0.0187(9) 0.0219(9) 0.0207(9) -0.0089(8) -0.0059(7) 0.0000(7)
C12 0.0273(10) 0.0234(10) 0.0282(11) -0.0097(9) -0.0044(8) 0.0003(8)
C13 0.0358(12) 0.0253(11) 0.0297(12) -0.0031(9) -0.0022(9) -0.0055(9)
C14 0.0282(11) 0.0393(12) 0.0257(11) -0.0105(10) 0.0049(9) -0.0116(9)
C15 0.0230(10) 0.0335(11) 0.0261(11) -0.0144(9) -0.0005(8) -0.0018(8)
N16 0.0233(8) 0.0212(8) 0.0284(9) -0.0098(7) 0.0008(7) 0.0033(7)
C16 0.0203(9) 0.0232(9) 0.0219(10) -0.0102(8) -0.0060(8) -0.0012(7)
C17 0.0203(9) 0.0294(10) 0.0180(9) -0.0097(8) -0.0016(8) -0.0023(8)
C17A 0.0196(10) 0.0441(13) 0.0336(12) -0.0208(11) -0.0043(9) -0.0015(9)
N17 0.0420(12) 0.0782(17) 0.0438(13) -0.0329(13) -0.0094(10) 0.0000(11)
N18 0.0203(8) 0.0251(8) 0.0200(8) -0.0097(7) -0.0035(6) 0.0012(7)
N19 0.0197(8) 0.0251(8) 0.0245(9) -0.0131(7) -0.0041(7) 0.0040(7)
O20 0.0213(7) 0.0302(7) 0.0334(8) -0.0166(7) -0.0101(6) 0.0036(6)
C20 0.0223(10) 0.0267(10) 0.0186(10) -0.0093(8) -0.0025(8) 0.0010(8)
C21 0.0269(10) 0.0257(10) 0.0182(10) -0.0089(8) -0.0009(8) 0.0006(8)
C22 0.0290(11) 0.0329(11) 0.0283(11) -0.0140(10) 0.0002(9) -0.0026(9)
C23 0.0462(14) 0.0300(11) 0.0358(13) -0.0138(10) 0.0014(11) -0.0123(10)
C24 0.0491(14) 0.0213(10) 0.0316(12) -0.0078(9) 0.0033(10) -0.0023(10)
C25 0.0360(12) 0.0280(11) 0.0271(11) -0.0058(9) -0.0017(9) 0.0078(9)
N26 0.0291(10) 0.0345(10) 0.0506(12) -0.0187(10) -0.0139(9) 0.0093(8)
C26 0.0278(10) 0.0281(10) 0.0193(10) -0.0062(9) -0.0009(8) 0.0015(8)
N1' 0.0209(8) 0.0241(8) 0.0246(9) -0.0110(7) -0.0041(7) -0.0032(7)
C2' 0.0211(10) 0.0306(10) 0.0252(10) -0.0114(9) -0.0066(8) -0.0026(8)
C3' 0.0243(11) 0.0414(13) 0.0349(12) -0.0072(10) -0.0086(9) -0.0075(9)
C4' 0.0346(12) 0.0372(12) 0.0390(13) -0.0038(11) -0.0084(10) -0.0173(10)
C5' 0.0348(12) 0.0265(11) 0.0339(12) -0.0059(9) -0.0116(10) -0.0084(9)
C6' 0.0256(10) 0.0249(10) 0.0232(10) -0.0107(8) -0.0056(8) -0.0027(8)
C7' 0.0235(9) 0.0203(9) 0.0196(9) -0.0068(8) -0.0038(8) -0.0018(8)
C7B 0.0317(11) 0.0211(10) 0.0306(11) -0.0119(9) -0.0086(9) 0.0019(8)
N8' 0.0180(8) 0.0205(8) 0.0206(8) -0.0085(7) -0.0035(6) 0.0001(6)
N9' 0.0171(7) 0.0214(8) 0.0238(8) -0.0104(7) -0.0071(6) 0.0024(6)
O10' 0.0197(7) 0.0228(7) 0.0334(8) -0.0163(6) -0.0101(6) 0.0065(5)
C10' 0.0182(9) 0.0207(9) 0.0177(9) -0.0076(8) -0.0030(7) 0.0019(7)
C11' 0.0177(9) 0.0244(10) 0.0218(10) -0.0102(8) -0.0034(7) 0.0003(7)
C12' 0.0275(11) 0.0292(11) 0.0380(12) -0.0186(10) -0.0115(9) 0.0037(9)
C13' 0.0348(12) 0.0384(12) 0.0492(14) -0.0272(12) -0.0176(11) 0.0016(10)
C14' 0.0261(11) 0.0417(13) 0.0393(13) -0.0177(11) -0.0140(9) -0.0022(9)
C15' 0.0211(10) 0.0298(11) 0.0315(11) -0.0109(9) -0.0084(8) 0.0038(8)
C16' 0.0205(9) 0.0233(9) 0.0241(10) -0.0081(8) -0.0057(8) 0.0010(8)
N16' 0.0259(9) 0.0282(9) 0.0638(13) -0.0257(10) -0.0230(9) 0.0116(8)
C17' 0.0190(9) 0.0302(10) 0.0276(11) -0.0132(9) -0.0073(8) -0.0011(8)
C17B 0.0206(10) 0.0389(12) 0.0322(12) -0.0139(10) -0.0050(9) 0.0008(9)
N18' 0.0201(8) 0.0263(8) 0.0243(9) -0.0101(7) -0.0082(7) -0.0007(7)
N19' 0.0201(8) 0.0242(8) 0.0254(9) -0.0091(7) -0.0085(7) 0.0032(7)
O20' 0.0218(7) 0.0305(8) 0.0276(8) -0.0094(6) -0.0055(6) 0.0055(6)
C20' 0.0215(10) 0.0296(10) 0.0222(10) -0.0117(9) -0.0095(8) 0.0013(8)
C21' 0.0235(10) 0.0296(10) 0.0247(10) -0.0091(9) -0.0101(8) 0.0006(8)
C22' 0.0281(11) 0.0361(12) 0.0346(12) -0.0105(10) -0.0093(9) -0.0027(9)
C23' 0.0379(13) 0.0416(13) 0.0344(13) -0.0030(11) -0.0042(10) -0.0118(11)
C24' 0.0589(17) 0.0319(13) 0.0378(14) 0.0004(11) -0.0118(12) -0.0047(12)
C25' 0.0473(15) 0.0312(12) 0.0412(14) -0.0037(11) -0.0098(12) 0.0093(11)
N26' 0.0330(11) 0.0385(12) 0.0517(14) 0.0005(10) 0.0020(10) 0.0153(9)
C26' 0.0324(12) 0.0340(12) 0.0310(12) -0.0068(10) -0.0079(9) 0.0052(10)
N50 0.0346(10) 0.0238(9) 0.0313(10) -0.0109(8) -0.0109(8) 0.0059(7)
C51 0.0245(10) 0.0278(11) 0.0265(11) -0.0072(9) -0.0046(8) 0.0036(8)
C52 0.0584(16) 0.0297(12) 0.0406(14) -0.0176(11) -0.0197(12) 0.0134(11)
C53 0.0514(16) 0.0370(13) 0.080(2) -0.0285(14) -0.0404(15) 0.0132(12)
C54 0.0383(16) 0.101(3) 0.0473(18) -0.0126(19) -0.0122(14) 0.0131(17)
C55 0.077(2) 0.076(2) 0.0493(17) -0.0338(17) 0.0042(15) -0.0235(17)
C56 0.0547(19) 0.132(3) 0.091(3) -0.083(3) -0.0187(18) 0.0029(19)

loop_
_atom_type_symbol
_atom_type_description
_atom_type_scat_dispersion_real
_atom_type_scat_dispersion_imag
_atom_type_scat_source
C C 0.0033 0.0016 'International Tables Vol C Tables 4.2.6.8 and 6.1.1.4'
H H 0.0000 0.0000 'International Tables Vol C Tables 4.2.6.8 and 6.1.1.4'
N N 0.0061 0.0033 'International Tables Vol C Tables 4.2.6.8 and 6.1.1.4'
O O 0.0106 0.0060 'International Tables Vol C Tables 4.2.6.8 and 6.1.1.4'
Zn Zn 0.2839 1.4301 'International Tables Vol C Tables 4.2.6.8 and 6.1.1.4'

loop_
_geom_angle_atom_site_label_1
_geom_angle_atom_site_label_2
_geom_angle_atom_site_label_3
_geom_angle
_geom_angle_site_symmetry_1
_geom_angle_site_symmetry_3
_geom_angle_publ_flag
O20 Zn1 N18' 128.41(6) . . ?
O20 Zn1 O20' 117.97(6) . . ?
N18' Zn1 O20' 78.48(6) . . ?
O20 Zn1 N18 79.19(6) . . ?
N18' Zn1 N18 149.32(6) . . ?
O20' Zn1 N18 101.47(6) . . ?
O20 Zn1 N1' 87.96(6) . . ?
N18' Zn1 N1' 71.10(6) . . ?
O20' Zn1 N1' 148.56(5) . . ?
N18 Zn1 N1' 100.66(6) . . ?
O10' Zn2 N8 116.59(6) . . ?
O10' Zn2 N8' 78.00(6) . . ?
N8 Zn2 N8' 165.34(6) . . ?
O10' Zn2 O10 109.54(6) . . ?
N8 Zn2 O10 76.73(6) . . ?
N8' Zn2 O10 97.70(6) . . ?
O10' Zn2 N1 88.51(6) . . ?
N8 Zn2 N1 73.31(6) . . ?
N8' Zn2 N1 110.15(6) . . ?
O10 Zn2 N1 149.62(5) . . ?
C2 N1 C6 118.48(17) . . ?
C2 N1 Zn2 126.29(12) . . ?
C6 N1 Zn2 109.23(12) . . ?
N1 C2 C3 122.48(18) . . ?
N1 C2 C17 116.01(17) . . ?
C3 C2 C17 121.32(17) . . ?
C2 C3 C4 118.69(19) . . ?
C2 C3 H3 120.7 . . ?
C4 C3 H3 120.7 . . ?
C5 C4 C3 119.09(19) . . ?
C5 C4 H4 120.5 . . ?
C3 C4 H4 120.5 . . ?
C4 C5 C6 119.15(18) . . ?
C4 C5 H5 120.4 . . ?
C6 C5 H5 120.4 . . ?
N1 C6 C5 121.80(18) . . ?
N1 C6 C7 116.05(17) . . ?
C5 C6 C7 122.06(17) . . ?
N8 C7 C6 114.47(16) . . ?
N8 C7 C7A 124.51(18) . . ?
C6 C7 C7A 120.95(17) . . ?
C7 C7A H7A 109.5 . . ?
C7 C7A H7B 109.5 . . ?
H7A C7A H7B 109.5 . . ?
C7 C7A H7C 109.5 . . ?
H7A C7A H7C 109.5 . . ?
H7B C7A H7C 109.5 . . ?
C7 N8 N9 119.41(15) . . ?
C7 N8 Zn2 123.86(13) . . ?
N9 N8 Zn2 116.73(11) . . ?
C10 N9 N8 110.02(14) . . ?
C10 O10 Zn2 112.00(12) . . ?
O10 C10 N9 124.52(17) . . ?
O10 C10 C11 118.09(16) . . ?
N9 C10 C11 117.39(15) . . ?
C12 C11 C16 118.72(18) . . ?
C12 C11 C10 117.30(16) . . ?
C16 C11 C10 123.98(17) . . ?
C13 C12 C11 122.40(19) . . ?
C13 C12 H12 118.8 . . ?
C11 C12 H12 118.8 . . ?
C12 C13 C14 118.4(2) . . ?
C12 C13 H13 120.8 . . ?
C14 C13 H13 120.8 . . ?
C15 C14 C13 120.77(19) . . ?
C15 C14 H14 119.6 . . ?
C13 C14 H14 119.6 . . ?
C14 C15 C16 121.85(19) . . ?
C14 C15 H15 119.1 . . ?
C16 C15 H15 119.1 . . ?
C16 N16 H16A 120.0 . . ?
C16 N16 H16B 120.0 . . ?
H16A N16 H16B 120.0 . . ?
N16 C16 C15 118.84(17) . . ?
N16 C16 C11 123.40(17) . . ?
C15 C16 C11 117.75(17) . . ?
N18 C17 C2 114.36(17) . . ?
N18 C17 C17A 124.97(18) . . ?
C2 C17 C17A 120.65(17) . . ?
C17 C17A H17A 109.5 . . ?
C17 C17A H17B 109.5 . . ?
H17A C17A H17B 109.5 . . ?
C17 C17A H17C 109.5 . . ?
H17A C17A H17C 109.5 . . ?
H17B C17A H17C 109.5 . . ?
C54 N17 C55 120.3(3) . . ?
C54 N17 C56 122.7(3) . . ?
C55 N17 C56 116.9(3) . . ?
C17 N18 N19 117.85(16) . . ?
C17 N18 Zn1 129.20(13) . . ?
N19 N18 Zn1 112.92(12) . . ?
C20 N19 N18 110.86(15) . . ?
C20 O20 Zn1 112.01(12) . . ?
O20 C20 N19 124.41(17) . . ?
O20 C20 C21 117.75(18) . . ?
N19 C20 C21 117.83(17) . . ?
C22 C21 C26 118.46(18) . . ?
C22 C21 C20 117.93(18) . . ?
C26 C21 C20 123.60(19) . . ?
C23 C22 C21 122.2(2) . . ?
C23 C22 H22 118.9 . . ?
C21 C22 H22 118.9 . . ?
C22 C23 C24 119.2(2) . . ?
C22 C23 H23 120.4 . . ?
C24 C23 H23 120.4 . . ?
C25 C24 C23 120.4(2) . . ?
C25 C24 H24 119.8 . . ?
C23 C24 H24 119.8 . . ?
C24 C25 C26 121.8(2) . . ?
C24 C25 H25 119.1 . . ?
C26 C25 H25 119.1 . . ?
C26 N26 H26A 120.0 . . ?
C26 N26 H26B 120.0 . . ?
H26A N26 H26B 120.0 . . ?
N26 C26 C25 118.81(19) . . ?
N26 C26 C21 123.29(19) . . ?
C25 C26 C21 117.9(2) . . ?
C6' N1' C2' 118.81(17) . . ?
C6' N1' Zn1 124.81(12) . . ?
C2' N1' Zn1 103.89(12) . . ?
N1' C2' C3' 121.55(19) . . ?
N1' C2' C17' 114.96(17) . . ?
C3' C2' C17' 123.44(18) . . ?
C4' C3' C2' 119.2(2) . . ?
C4' C3' H3' 120.4 . . ?
C2' C3' H3' 120.4 . . ?
C3' C4' C5' 119.6(2) . . ?
C3' C4' H4' 120.2 . . ?
C5' C4' H4' 120.2 . . ?
C4' C5' C6' 118.5(2) . . ?
C4' C5' H5' 120.8 . . ?
C6' C5' H5' 120.8 . . ?
N1' C6' C5' 122.01(18) . . ?
N1' C6' C7' 115.76(17) . . ?
C5' C6' C7' 121.85(18) . . ?
N8' C7' C6' 113.71(16) . . ?
N8' C7' C7B 123.77(18) . . ?
C6' C7' C7B 122.33(17) . . ?
C7' C7B H7D 109.5 . . ?
C7' C7B HFE 109.5 . . ?
H7D C7B HFE 109.5 . . ?
C7' C7B H7F 109.5 . . ?
H7D C7B H7F 109.5 . . ?
HFE C7B H7F 109.5 . . ?
C7' N8' N9' 117.84(15) . . ?
C7' N8' Zn2 127.10(13) . . ?
N9' N8' Zn2 114.91(11) . . ?
C10' N9' N8' 110.78(14) . . ?
C10' O10' Zn2 111.79(12) . . ?
O10' C10' N9' 124.24(17) . . ?
O10' C10' C11' 118.35(16) . . ?
N9' C10' C11' 117.41(15) . . ?
C12' C11' C16' 118.06(17) . . ?
C12' C11' C10' 118.23(16) . . ?
C16' C11' C10' 123.70(17) . . ?
C13' C12' C11' 122.42(19) . . ?
C13' C12' H12' 118.8 . . ?
C11' C12' H12' 118.8 . . ?
C12' C13' C14' 119.1(2) . . ?
C12' C13' H13' 120.4 . . ?
C14' C13' H13' 120.4 . . ?
C15' C14' C13' 120.40(19) . . ?
C15' C14' H14' 119.8 . . ?
C13' C14' H14' 119.8 . . ?
C14' C15' C16' 121.45(18) . . ?
C14' C15' H15' 119.3 . . ?
C16' C15' H15' 119.3 . . ?
N16' C16' C15' 117.98(17) . . ?
N16' C16' C11' 123.51(18) . . ?
C15' C16' C11' 118.52(18) . . ?
C16' N16' H16C 120.0 . . ?
C16' N16' H16D 120.0 . . ?
H16C N16' H16D 120.0 . . ?
N18' C17' C2' 114.66(17) . . ?
N18' C17' C17B 123.62(19) . . ?
C2' C17' C17B 121.72(18) . . ?
C17' C17B H17D 109.5 . . ?
C17' C17B H17E 109.5 . . ?
H17D C17B H17E 109.5 . . ?
C17' C17B H17F 109.5 . . ?
H17D C17B H17F 109.5 . . ?
H17E C17B H17F 109.5 . . ?
C17' N18' N19' 119.14(16) . . ?
C17' N18' Zn1 126.00(14) . . ?
N19' N18' Zn1 114.76(12) . . ?
C20' N19' N18' 110.44(15) . . ?
C20' O20' Zn1 110.56(12) . . ?
O20' C20' N19' 124.64(18) . . ?
O20' C20' C21' 118.17(18) . . ?
N19' C20' C21' 117.17(16) . . ?
C22' C21' C26' 118.2(2) . . ?
C22' C21' C20' 117.49(18) . . ?
C26' C21' C20' 124.33(19) . . ?
C23' C22' C21' 122.9(2) . . ?
C23' C22' H22' 118.5 . . ?
C21' C22' H22' 118.5 . . ?
C22' C23' C24' 118.2(2) . . ?
C22' C23' H23' 120.9 . . ?
C24' C23' H23' 120.9 . . ?
C25' C24' C23' 120.7(2) . . ?
C25' C24' H24' 119.7 . . ?
C23' C24' H24' 119.7 . . ?
C24' C25' C26' 121.9(2) . . ?
C24' C25' H25' 119.1 . . ?
C26' C25' H25' 119.1 . . ?
C26' N26' H26C 120.0 . . ?
C26' N26' H26D 120.0 . . ?
H26C N26' H26D 120.0 . . ?
N26' C26' C25' 119.5(2) . . ?
N26' C26' C21' 122.3(2) . . ?
C25' C26' C21' 118.2(2) . . ?
C51 N50 C52 122.01(18) . . ?
C51 N50 C53 121.25(18) . . ?
C52 N50 C53 116.68(19) . . ?
O7 C51 N50 125.62(19) . . ?
O7 C51 H51 117.2 . . ?
N50 C51 H51 117.2 . . ?
N50 C52 H52A 109.5 . . ?
N50 C52 H52B 109.5 . . ?
H52A C52 H52B 109.5 . . ?
N50 C52 H52C 109.5 . . ?
H52A C52 H52C 109.5 . . ?
H52B C52 H52C 109.5 . . ?
N50 C53 H53A 109.5 . . ?
N50 C53 H53B 109.5 . . ?
H53A C53 H53B 109.5 . . ?
N50 C53 H53C 109.5 . . ?
H53A C53 H53C 109.5 . . ?
H53B C53 H53C 109.5 . . ?
O8 C54 N17 126.5(3) . . ?
O8 C54 H54 116.8 . . ?
N17 C54 H54 116.8 . . ?
N17 C55 H55A 109.5 . . ?
N17 C55 H55B 109.5 . . ?
H55A C55 H55B 109.5 . . ?
N17 C55 H55C 109.5 . . ?
H55A C55 H55C 109.5 . . ?
H55B C55 H55C 109.5 . . ?
N17 C56 H56A 109.5 . . ?
N17 C56 H56B 109.5 . . ?
H56A C56 H56B 109.5 . . ?
N17 C56 H56C 109.5 . . ?
H56A C56 H56C 109.5 . . ?
H56B C56 H56C 109.5 . . ?

loop_
_geom_bond_atom_site_label_1
_geom_bond_atom_site_label_2
_geom_bond_distance
_geom_bond_site_symmetry_2
_geom_bond_publ_flag
Zn1 N18 2.0485(16) . ?
Zn1 O20 1.9765(14) . ?
Zn1 N1' 2.4831(16) . ?
Zn1 N18' 2.0161(16) . ?
Zn1 O20' 2.0259(14) . ?
Zn2 N1 2.3373(16) . ?
Zn2 N8 2.0403(15) . ?
Zn2 O10 2.0651(14) . ?
Zn2 N8' 2.0458(15) . ?
Zn2 O10' 2.0266(13) . ?
N1 C2 1.344(2) . ?
N1 C6 1.350(2) . ?
C2 C3 1.385(3) . ?
C2 C17 1.487(3) . ?
C3 C4 1.388(3) . ?
C3 H3 0.9500 . ?
C4 C5 1.380(3) . ?
C4 H4 0.9500 . ?
C5 C6 1.391(3) . ?
C5 H5 0.9500 . ?
C6 C7 1.476(3) . ?
C7 N8 1.292(2) . ?
C7 C7A 1.493(3) . ?
C7A H7A 0.9800 . ?
C7A H7B 0.9800 . ?
C7A H7C 0.9800 . ?
O7 C51 1.234(2) . ?
N8 N9 1.374(2) . ?
O8 C54 1.211(4) . ?
N9 C10 1.342(2) . ?
O10 C10 1.279(2) . ?
C10 C11 1.482(3) . ?
C11 C12 1.401(3) . ?
C11 C16 1.425(3) . ?
C12 C13 1.379(3) . ?
C12 H12 0.9500 . ?
C13 C14 1.399(3) . ?
C13 H13 0.9500 . ?
C14 C15 1.366(3) . ?
C14 H14 0.9500 . ?
C15 C16 1.410(3) . ?
C15 H15 0.9500 . ?
N16 C16 1.361(2) . ?
N16 H16A 0.8800 . ?
N16 H16B 0.8800 . ?
C17 N18 1.291(3) . ?
C17 C17A 1.492(3) . ?
C17A H17A 0.9800 . ?
C17A H17B 0.9800 . ?
C17A H17C 0.9800 . ?
N17 C54 1.326(4) . ?
N17 C55 1.444(3) . ?
N17 C56 1.447(4) . ?
N18 N19 1.394(2) . ?
N19 C20 1.324(3) . ?
O20 C20 1.300(2) . ?
C20 C21 1.479(3) . ?
C21 C22 1.404(3) . ?
C21 C26 1.419(3) . ?
C22 C23 1.371(3) . ?
C22 H22 0.9500 . ?
C23 C24 1.388(3) . ?
C23 H23 0.9500 . ?
C24 C25 1.365(3) . ?
C24 H24 0.9500 . ?
C25 C26 1.412(3) . ?
C25 H25 0.9500 . ?
N26 C26 1.361(3) . ?
N26 H26A 0.8800 . ?
N26 H26B 0.8800 . ?
N1' C6' 1.348(2) . ?
N1' C2' 1.354(2) . ?
C2' C3' 1.383(3) . ?
C2' C17' 1.477(3) . ?
C3' C4' 1.378(3) . ?
C3' H3' 0.9500 . ?
C4' C5' 1.382(3) . ?
C4' H4' 0.9500 . ?
C5' C6' 1.391(3) . ?
C5' H5' 0.9500 . ?
C6' C7' 1.478(3) . ?
C7' N8' 1.288(2) . ?
C7' C7B 1.499(3) . ?
C7B H7D 0.9800 . ?
C7B HFE 0.9800 . ?
C7B H7F 0.9800 . ?
N8' N9' 1.373(2) . ?
N9' C10' 1.339(2) . ?
O10' C10' 1.293(2) . ?
C10' C11' 1.474(3) . ?
C11' C12' 1.405(3) . ?
C11' C16' 1.425(3) . ?
C12' C13' 1.369(3) . ?
C12' H12' 0.9500 . ?
C13' C14' 1.395(3) . ?
C13' H13' 0.9500 . ?
C14' C15' 1.372(3) . ?
C14' H14' 0.9500 . ?
C15' C16' 1.404(3) . ?
C15' H15' 0.9500 . ?
C16' N16' 1.359(3) . ?
N16' H16C 0.8800 . ?
N16' H16D 0.8800 . ?
C17' N18' 1.286(3) . ?
C17' C17B 1.502(3) . ?
C17B H17D 0.9800 . ?
C17B H17E 0.9800 . ?
C17B H17F 0.9800 . ?
N18' N19' 1.379(2) . ?
N19' C20' 1.333(3) . ?
O20' C20' 1.287(2) . ?
C20' C21' 1.483(3) . ?
C21' C22' 1.395(3) . ?
C21' C26' 1.423(3) . ?
C22' C23' 1.384(3) . ?
C22' H22' 0.9500 . ?
C23' C24' 1.388(3) . ?
C23' H23' 0.9500 . ?
C24' C25' 1.372(4) . ?
C24' H24' 0.9500 . ?
C25' C26' 1.401(3) . ?
C25' H25' 0.9500 . ?
N26' C26' 1.366(3) . ?
N26' H26C 0.8800 . ?
N26' H26D 0.8800 . ?
N50 C51 1.319(3) . ?
N50 C52 1.451(3) . ?
N50 C53 1.454(3) . ?
C51 H51 0.9500 . ?
C52 H52A 0.9800 . ?
C52 H52B 0.9800 . ?
C52 H52C 0.9800 . ?
C53 H53A 0.9800 . ?
C53 H53B 0.9800 . ?
C53 H53C 0.9800 . ?
C54 H54 0.9500 . ?
C55 H55A 0.9800 . ?
C55 H55B 0.9800 . ?
C55 H55C 0.9800 . ?
C56 H56A 0.9800 . ?
C56 H56B 0.9800 . ?
C56 H56C 0.9800 . ?

loop_
_geom_torsion_atom_site_label_1
_geom_torsion_atom_site_label_2
_geom_torsion_atom_site_label_3
_geom_torsion_atom_site_label_4
_geom_torsion
_geom_torsion_site_symmetry_1
_geom_torsion_site_symmetry_2
_geom_torsion_site_symmetry_3
_geom_torsion_site_symmetry_4
_geom_torsion_publ_flag
O10' Zn2 N1 C2 -47.33(15) . . . . ?
N8 Zn2 N1 C2 -165.71(16) . . . . ?
N8' Zn2 N1 C2 29.31(16) . . . . ?
O10 Zn2 N1 C2 -175.45(13) . . . . ?
O10' Zn2 N1 C6 104.66(13) . . . . ?
N8 Zn2 N1 C6 -13.72(12) . . . . ?
N8' Zn2 N1 C6 -178.70(12) . . . . ?
O10 Zn2 N1 C6 -23.47(19) . . . . ?
C6 N1 C2 C3 -2.2(3) . . . . ?
Zn2 N1 C2 C3 147.51(16) . . . . ?
C6 N1 C2 C17 172.96(16) . . . . ?
Zn2 N1 C2 C17 -37.3(2) . . . . ?
N1 C2 C3 C4 5.5(3) . . . . ?
C17 C2 C3 C4 -169.36(18) . . . . ?
C2 C3 C4 C5 -3.8(3) . . . . ?
C3 C4 C5 C6 -0.9(3) . . . . ?
C2 N1 C6 C5 -2.8(3) . . . . ?
Zn2 N1 C6 C5 -157.33(16) . . . . ?
C2 N1 C6 C7 173.75(16) . . . . ?
Zn2 N1 C6 C7 19.26(19) . . . . ?
C4 C5 C6 N1 4.4(3) . . . . ?
C4 C5 C6 C7 -172.00(18) . . . . ?
N1 C6 C7 N8 -15.5(2) . . . . ?
C5 C6 C7 N8 161.08(18) . . . . ?
N1 C6 C7 C7A 167.58(18) . . . . ?
C5 C6 C7 C7A -15.8(3) . . . . ?
C6 C7 N8 N9 -177.90(15) . . . . ?
C7A C7 N8 N9 -1.1(3) . . . . ?
C6 C7 N8 Zn2 1.8(2) . . . . ?
C7A C7 N8 Zn2 178.55(15) . . . . ?
O10' Zn2 N8 C7 -73.16(16) . . . . ?
N8' Zn2 N8 C7 112.4(3) . . . . ?
O10 Zn2 N8 C7 -178.60(16) . . . . ?
N1 Zn2 N8 C7 6.45(15) . . . . ?
O10' Zn2 N8 N9 106.50(12) . . . . ?
N8' Zn2 N8 N9 -67.9(3) . . . . ?
O10 Zn2 N8 N9 1.07(12) . . . . ?
N1 Zn2 N8 N9 -173.89(14) . . . . ?
C7 N8 N9 C10 178.51(16) . . . . ?
Zn2 N8 N9 C10 -1.17(19) . . . . ?
O10' Zn2 O10 C10 -114.59(12) . . . . ?
N8 Zn2 O10 C10 -0.74(12) . . . . ?
N8' Zn2 O10 C10 165.47(12) . . . . ?
N1 Zn2 O10 C10 8.85(19) . . . . ?
Zn2 O10 C10 N9 0.4(2) . . . . ?
Zn2 O10 C10 C11 -179.94(12) . . . . ?
N8 N9 C10 O10 0.5(3) . . . . ?
N8 N9 C10 C11 -179.18(15) . . . . ?
O10 C10 C11 C12 13.6(3) . . . . ?
N9 C10 C11 C12 -166.67(17) . . . . ?
O10 C10 C11 C16 -165.85(17) . . . . ?
N9 C10 C11 C16 13.9(3) . . . . ?
C16 C11 C12 C13 1.1(3) . . . . ?
C10 C11 C12 C13 -178.42(19) . . . . ?
C11 C12 C13 C14 0.7(3) . . . . ?
C12 C13 C14 C15 -0.5(3) . . . . ?
C13 C14 C15 C16 -1.4(3) . . . . ?
C14 C15 C16 N16 -175.91(19) . . . . ?
C14 C15 C16 C11 3.1(3) . . . . ?
C12 C11 C16 N16 176.09(18) . . . . ?
C10 C11 C16 N16 -4.5(3) . . . . ?
C12 C11 C16 C15 -2.9(3) . . . . ?
C10 C11 C16 C15 176.56(18) . . . . ?
N1 C2 C17 N18 -44.3(2) . . . . ?
C3 C2 C17 N18 130.9(2) . . . . ?
N1 C2 C17 C17A 137.24(19) . . . . ?
C3 C2 C17 C17A -47.6(3) . . . . ?
C2 C17 N18 N19 -179.01(15) . . . . ?
C17A C17 N18 N19 -0.6(3) . . . . ?
C2 C17 N18 Zn1 -1.4(3) . . . . ?
C17A C17 N18 Zn1 177.06(14) . . . . ?
O20 Zn1 N18 C17 -171.97(18) . . . . ?
N18' Zn1 N18 C17 31.4(2) . . . . ?
O20' Zn1 N18 C17 -55.32(18) . . . . ?
N1' Zn1 N18 C17 102.20(17) . . . . ?
O20 Zn1 N18 N19 5.77(12) . . . . ?
N18' Zn1 N18 N19 -150.86(13) . . . . ?
O20' Zn1 N18 N19 122.42(12) . . . . ?
N1' Zn1 N18 N19 -80.06(12) . . . . ?
C17 N18 N19 C20 174.40(17) . . . . ?
Zn1 N18 N19 C20 -3.61(19) . . . . ?
N18' Zn1 O20 C20 158.20(12) . . . . ?
O20' Zn1 O20 C20 -104.18(13) . . . . ?
N18 Zn1 O20 C20 -6.83(13) . . . . ?
N1' Zn1 O20 C20 94.43(13) . . . . ?
Zn1 O20 C20 N19 7.7(2) . . . . ?
Zn1 O20 C20 C21 -171.04(13) . . . . ?
N18 N19 C20 O20 -2.7(3) . . . . ?
N18 N19 C20 C21 176.06(16) . . . . ?
O20 C20 C21 C22 4.5(3) . . . . ?
N19 C20 C21 C22 -174.34(18) . . . . ?
O20 C20 C21 C26 -176.86(18) . . . . ?
N19 C20 C21 C26 4.3(3) . . . . ?
C26 C21 C22 C23 -0.6(3) . . . . ?
C20 C21 C22 C23 178.15(19) . . . . ?
C21 C22 C23 C24 0.2(3) . . . . ?
C22 C23 C24 C25 -0.2(3) . . . . ?
C23 C24 C25 C26 0.6(3) . . . . ?
C24 C25 C26 N26 178.4(2) . . . . ?
C24 C25 C26 C21 -1.0(3) . . . . ?
C22 C21 C26 N26 -178.4(2) . . . . ?
C20 C21 C26 N26 3.0(3) . . . . ?
C22 C21 C26 C25 1.0(3) . . . . ?
C20 C21 C26 C25 -177.70(19) . . . . ?
O20 Zn1 N1' C6' -32.67(15) . . . . ?
N18' Zn1 N1' C6' -164.68(16) . . . . ?
O20' Zn1 N1' C6' -179.97(14) . . . . ?
N18 Zn1 N1' C6' 45.94(16) . . . . ?
O20 Zn1 N1' C2' 108.29(12) . . . . ?
N18' Zn1 N1' C2' -23.73(12) . . . . ?
O20' Zn1 N1' C2' -39.02(17) . . . . ?
N18 Zn1 N1' C2' -173.11(12) . . . . ?
C6' N1' C2' C3' -1.8(3) . . . . ?
Zn1 N1' C2' C3' -145.64(18) . . . . ?
C6' N1' C2' C17' 176.03(17) . . . . ?
Zn1 N1' C2' C17' 32.21(18) . . . . ?
N1' C2' C3' C4' 4.6(3) . . . . ?
C17' C2' C3' C4' -173.0(2) . . . . ?
C2' C3' C4' C5' -2.5(4) . . . . ?
C3' C4' C5' C6' -2.2(3) . . . . ?
C2' N1' C6' C5' -3.1(3) . . . . ?
Zn1 N1' C6' C5' 132.60(17) . . . . ?
C2' N1' C6' C7' 169.88(17) . . . . ?
Zn1 N1' C6' C7' -54.4(2) . . . . ?
C4' C5' C6' N1' 5.1(3) . . . . ?
C4' C5' C6' C7' -167.5(2) . . . . ?
N1' C6' C7' N8' -34.4(2) . . . . ?
C5' C6' C7' N8' 138.6(2) . . . . ?
N1' C6' C7' C7B 150.33(18) . . . . ?
C5' C6' C7' C7B -36.6(3) . . . . ?
C6' C7' N8' N9' -174.46(15) . . . . ?
C7B C7' N8' N9' 0.7(3) . . . . ?
C6' C7' N8' Zn2 0.8(2) . . . . ?
C7B C7' N8' Zn2 175.95(14) . . . . ?
O10' Zn2 N8' C7' -170.57(17) . . . . ?
N8 Zn2 N8' C7' 4.4(4) . . . . ?
O10 Zn2 N8' C7' -62.13(17) . . . . ?
N1 Zn2 N8' C7' 105.53(17) . . . . ?
O10' Zn2 N8' N9' 4.82(12) . . . . ?
N8 Zn2 N8' N9' 179.7(2) . . . . ?
O10 Zn2 N8' N9' 113.26(12) . . . . ?
N1 Zn2 N8' N9' -79.08(13) . . . . ?
C7' N8' N9' C10' 170.80(17) . . . . ?
Zn2 N8' N9' C10' -5.04(19) . . . . ?
N8 Zn2 O10' C10' 177.83(12) . . . . ?
N8' Zn2 O10' C10' -3.61(12) . . . . ?
O10 Zn2 O10' C10' -97.61(13) . . . . ?
N1 Zn2 O10' C10' 107.36(13) . . . . ?
Zn2 O10' C10' N9' 2.1(2) . . . . ?
Zn2 O10' C10' C11' -178.32(13) . . . . ?
N8' N9' C10' O10' 2.0(3) . . . . ?
N8' N9' C10' C11' -177.61(15) . . . . ?
O10' C10' C11' C12' -0.9(3) . . . . ?
N9' C10' C11' C12' 178.74(18) . . . . ?
O10' C10' C11' C16' -179.93(18) . . . . ?
N9' C10' C11' C16' -0.3(3) . . . . ?
C16' C11' C12' C13' -0.6(3) . . . . ?
C10' C11' C12' C13' -179.7(2) . . . . ?
C11' C12' C13' C14' -0.6(4) . . . . ?
C12' C13' C14' C15' 0.9(4) . . . . ?
C13' C14' C15' C16' -0.2(3) . . . . ?
C14' C15' C16' N16' 178.9(2) . . . . ?
C14' C15' C16' C11' -1.0(3) . . . . ?
C12' C11' C16' N16' -178.5(2) . . . . ?
C10' C11' C16' N16' 0.5(3) . . . . ?
C12' C11' C16' C15' 1.3(3) . . . . ?
C10' C11' C16' C15' -179.63(18) . . . . ?
N1' C2' C17' N18' -26.5(3) . . . . ?
C3' C2' C17' N18' 151.3(2) . . . . ?
N1' C2' C17' C17B 153.13(18) . . . . ?
C3' C2' C17' C17B -29.1(3) . . . . ?
C2' C17' N18' N19' 176.85(15) . . . . ?
C17B C17' N18' N19' -2.7(3) . . . . ?
C2' C17' N18' Zn1 0.8(2) . . . . ?
C17B C17' N18' Zn1 -178.83(14) . . . . ?
O20 Zn1 N18' C17' -58.68(19) . . . . ?
O20' Zn1 N18' C17' -175.38(17) . . . . ?
N18 Zn1 N18' C17' 91.5(2) . . . . ?
N1' Zn1 N18' C17' 12.69(16) . . . . ?
O20 Zn1 N18' N19' 125.09(12) . . . . ?
O20' Zn1 N18' N19' 8.39(12) . . . . ?
N18 Zn1 N18' N19' -84.73(17) . . . . ?
N1' Zn1 N18' N19' -163.54(14) . . . . ?
C17' N18' N19' C20' 177.42(17) . . . . ?
Zn1 N18' N19' C20' -6.06(19) . . . . ?
O20 Zn1 O20' C20' -136.62(12) . . . . ?
N18' Zn1 O20' C20' -9.05(13) . . . . ?
N18 Zn1 O20' C20' 139.63(13) . . . . ?
N1' Zn1 O20' C20' 5.70(19) . . . . ?
Zn1 O20' C20' N19' 9.5(2) . . . . ?
Zn1 O20' C20' C21' -168.81(13) . . . . ?
N18' N19' C20' O20' -2.5(3) . . . . ?
N18' N19' C20' C21' 175.79(15) . . . . ?
O20' C20' C21' C22' 6.8(3) . . . . ?
N19' C20' C21' C22' -171.65(18) . . . . ?
O20' C20' C21' C26' -174.77(19) . . . . ?
N19' C20' C21' C26' 6.8(3) . . . . ?
C26' C21' C22' C23' -1.3(3) . . . . ?
C20' C21' C22' C23' 177.2(2) . . . . ?
C21' C22' C23' C24' 0.3(4) . . . . ?
C22' C23' C24' C25' 1.4(4) . . . . ?
C23' C24' C25' C26' -1.9(4) . . . . ?
C24' C25' C26' N26' 179.5(2) . . . . ?
C24' C25' C26' C21' 0.8(4) . . . . ?
C22' C21' C26' N26' -177.9(2) . . . . ?
C20' C21' C26' N26' 3.7(3) . . . . ?
C22' C21' C26' C25' 0.8(3) . . . . ?
C20' C21' C26' C25' -177.7(2) . . . . ?
C52 N50 C51 O7 179.3(2) . . . . ?
C53 N50 C51 O7 2.2(4) . . . . ?
C55 N17 C54 O8 1.8(5) . . . . ?
C56 N17 C54 O8 -174.7(3) . . . . ?

loop_
_platon_squeeze_void_nr
_platon_squeeze_void_average_x
_platon_squeeze_void_average_y
_platon_squeeze_void_average_z
_platon_squeeze_void_volume
_platon_squeeze_void_count_electrons
1 0.076 0.649 0.164 12.7 -0.2
2 0.500 0.500 0.500 194.5 16.8
3 0.924 0.351 0.836 12.7 -0.3
